data_2016913
loop_
_publ_author_name
'Zhang, Shuo'
'Hu, Ning-Hai'

_publ_section_title
;Poly[[diaqua-\m-4,4'-bipyridine-dinitratodi-\m-<small>L</small>-tyrosinato-dicopper(II)]:
 a chiral two-dimensional coordination polymer
;
_journal_coeditor_code BG3088
_journal_issue 1
_journal_name_full 'Acta Crystallographica Section C'
_journal_page_first m7
_journal_page_last m9
_journal_paper_doi 10.1107/S0108270108038985
_journal_volume 65
_journal_year 2009
_chemical_formula_iupac '[Cu2 (C9 H10 N O3)2 (N O3)2 (C10 H8 N2) (H2 O)2]'
_chemical_formula_moiety 'C28 H32 Cu2 N6 O14'
_chemical_formula_sum 'C28 H32 Cu2 N6 O14'
_chemical_formula_weight 803.68
_chemical_name_systematic Poly[[diaqua-\m-4,4'-bipyridine-dinitratodi-\m-L-tyrosinato-diaquadicopper(II)]
_space_group_IT_number 4
_symmetry_cell_setting monoclinic
_symmetry_space_group_name_Hall 'P 2yb'
_symmetry_space_group_name_H-M 'P 1 21 1'
_atom_sites_solution_hydrogens geom
_atom_sites_solution_primary direct
_atom_sites_solution_secondary difmap
_audit_creation_method SHELXL97
_cell_angle_alpha 90.00
_cell_angle_beta 108.150(2)
_cell_angle_gamma 90.00
_cell_formula_units_Z 2
_cell_length_a 7.6075(13)
_cell_length_b 22.281(4)
_cell_length_c 9.8205(16)
_cell_measurement_reflns_used 4737
_cell_measurement_temperature 293(2)
_cell_measurement_theta_max 26.05
_cell_measurement_theta_min 2.37
_cell_volume 1581.8(5)
_computing_cell_refinement 'SAINT (Bruker, 2007)'
_computing_data_collection 'SMART (Bruker, 2007)'
_computing_data_reduction SAINT
_computing_molecular_graphics 'SHELXTL (Sheldrick, 2008) and DIAMOND (Brandenburg, 1999)'
_computing_publication_material SHELXTL
_computing_structure_refinement 'SHELXL97 (Sheldrick, 2008)'
_computing_structure_solution 'SHELXS97 (Sheldrick, 2008)'
_diffrn_ambient_temperature 293(2)
_diffrn_measured_fraction_theta_full 0.992
_diffrn_measured_fraction_theta_max 0.992
_diffrn_measurement_device_type 'Bruker SMART APEX CCD area-detector'
_diffrn_measurement_method '\f and \w'
_diffrn_radiation_monochromator graphite
_diffrn_radiation_source 'fine-focus sealed tube'
_diffrn_radiation_type MoK\a
_diffrn_radiation_wavelength 0.71073
_diffrn_reflns_av_R_equivalents 0.0318
_diffrn_reflns_av_sigmaI/netI 0.0573
_diffrn_reflns_limit_h_max 8
_diffrn_reflns_limit_h_min -9
_diffrn_reflns_limit_k_max 24
_diffrn_reflns_limit_k_min -27
_diffrn_reflns_limit_l_max 9
_diffrn_reflns_limit_l_min -12
_diffrn_reflns_number 8422
_diffrn_reflns_theta_full 25.75
_diffrn_reflns_theta_max 25.75
_diffrn_reflns_theta_min 1.83
_exptl_absorpt_coefficient_mu 1.426
_exptl_absorpt_correction_T_max 0.7905
_exptl_absorpt_correction_T_min 0.6521
_exptl_absorpt_correction_type multi-scan
_exptl_absorpt_process_details '(SADABS; Sheldrick, 1996)'
_exptl_crystal_colour blue
_exptl_crystal_density_diffrn 1.687
_exptl_crystal_density_method 'not measured'
_exptl_crystal_description prism
_exptl_crystal_F_000 824
_exptl_crystal_size_max 0.33
_exptl_crystal_size_mid 0.19
_exptl_crystal_size_min 0.17
_refine_diff_density_max 1.232
_refine_diff_density_min -0.873
_refine_ls_abs_structure_details 'Flack (1983), with 2506 Friedel pairs'
_refine_ls_abs_structure_Flack 0.010(18)
_refine_ls_extinction_method none
_refine_ls_goodness_of_fit_ref 1.081
_refine_ls_hydrogen_treatment constr
_refine_ls_matrix_type full
_refine_ls_number_parameters 439
_refine_ls_number_reflns 5584
_refine_ls_number_restraints 1
_refine_ls_restrained_S_all 1.081
_refine_ls_R_factor_all 0.0574
_refine_ls_R_factor_gt 0.0522
_refine_ls_shift/su_max 0.006
_refine_ls_shift/su_mean 0.001
_refine_ls_structure_factor_coef Fsqd
_refine_ls_weighting_details 'calc w = 1/[\s^2^(Fo^2^)+(0.0889P)^2^] where P=(Fo^2^+2Fc^2^)/3'
_refine_ls_weighting_scheme calc
_refine_ls_wR_factor_gt 0.1339
_refine_ls_wR_factor_ref 0.1372
_reflns_number_gt 5003
_reflns_number_total 5584
_reflns_threshold_expression I>2\s(I)
_cod_data_source_file bg3088.cif
_cod_data_source_block I
_cod_original_sg_symbol_H-M 'P 21'
_cod_database_code 2016913
_cod_database_fobs_code 2016913

loop_
_symmetry_equiv_pos_as_xyz
'x, y, z'
'-x, y+1/2, -z'

loop_
_atom_site_type_symbol
_atom_site_label
_atom_site_fract_x
_atom_site_fract_y
_atom_site_fract_z
_atom_site_U_iso_or_equiv
_atom_site_adp_type
_atom_site_calc_flag
_atom_site_refinement_flags
_atom_site_occupancy
_atom_site_disorder_assembly
_atom_site_disorder_group
Cu Cu1 0.65447(8) -0.074095(19) 0.03002(6) 0.03088(18) Uani d . 1 . .
Cu Cu2 0.64748(9) -0.14898(2) 0.52764(6) 0.03256(19) Uani d . 1 . .
O O1W 0.3519(6) -0.0347(2) 0.0291(5) 0.0537(11) Uani d . 1 . .
H H1W 0.2866 -0.0516 0.0860 0.064 Uiso d . 1 . .
H H2W 0.2708 -0.0306 -0.0534 0.064 Uiso d . 1 . .
O O2W 0.3137(7) -0.1796(2) 0.5268(6) 0.0606(13) Uani d . 1 . .
H H3W 0.2491 -0.1625 0.5734 0.073 Uiso d . 1 . .
H H4W 0.2502 -0.1749 0.4368 0.073 Uiso d . 1 . .
O O1 0.6762(5) -0.10763(18) 0.2227(4) 0.0334(8) Uani d . 1 . .
O O2 0.5688(5) -0.18057(17) 0.3307(4) 0.0333(8) Uani d . 1 . .
O O3 1.0203(7) -0.4124(2) 0.2408(6) 0.0641(13) Uani d . 1 . .
H H3 0.9791 -0.4493 0.2326 0.077 Uiso d . 1 . .
O O4 0.6594(6) -0.11945(16) 0.7187(4) 0.0341(9) Uani d . 1 . .
O O5 0.6068(6) -0.04034(17) 0.8366(4) 0.0352(9) Uani d . 1 . .
O O6 0.5628(7) 0.22702(19) 0.2812(5) 0.0599(11) Uani d . 1 . .
H H6A 0.6072 0.2557 0.3403 0.072 Uiso d . 1 . .
O O7 0.9706(6) -0.1209(3) 0.0535(5) 0.0673(15) Uani d . 1 . .
O O8 1.1001(8) -0.1743(3) 0.2412(8) 0.0839(19) Uani d . 1 . .
O O9 1.1833(7) -0.0821(2) 0.2309(6) 0.0644(13) Uani d . 1 . .
O O10 0.9665(9) -0.0804(3) 0.5561(7) 0.0867(12) Uani d . 1 . .
O O11 1.0682(9) -0.0326(3) 0.7594(7) 0.0867(12) Uani d . 1 . .
O O12 1.1989(8) -0.1120(4) 0.7213(7) 0.099(2) Uani d . 1 . .
N N1 0.7849(6) 0.0017(2) 0.1148(5) 0.0325(10) Uani d . 1 . .
N N2 1.2032(7) 0.2784(2) 0.3938(5) 0.0371(11) Uani d . 1 . .
N N3 0.5382(6) -0.1539(2) -0.0360(5) 0.0310(9) Uani d . 1 . .
H H3A 0.4461 -0.1496 -0.1192 0.037 Uiso calc R 1 . .
H H3B 0.6229 -0.1791 -0.0508 0.037 Uiso calc R 1 . .
N N4 0.5479(7) -0.0687(2) 0.4656(4) 0.0370(10) Uani d . 1 . .
H H4A 0.6038 -0.0536 0.4048 0.044 Uiso calc R 1 . .
H H4B 0.4261 -0.0716 0.4184 0.044 Uiso calc R 1 . .
N N5 1.0848(7) -0.1252(3) 0.1757(7) 0.0527(15) Uani d . 1 . .
N N6 1.0791(7) -0.0751(3) 0.6782(6) 0.0542(14) Uani d . 1 . .
C C1 0.7881(13) 0.0209(3) 0.2439(8) 0.076(2) Uani d . 1 . .
H H1 0.7375 -0.0038 0.2983 0.092 Uiso calc R 1 . .
C C2 0.8616(13) 0.0753(3) 0.3024(8) 0.076(2) Uani d . 1 . .
H H2 0.8581 0.0865 0.3927 0.092 Uiso calc R 1 . .
C C3 0.9385(7) 0.1119(3) 0.2273(6) 0.0333(12) Uani d . 1 . .
C C4 0.9382(11) 0.0923(3) 0.0942(6) 0.0544(19) Uani d . 1 . .
H H4 0.9902 0.1160 0.0388 0.065 Uiso calc R 1 . .
C C5 0.8613(10) 0.0378(3) 0.0432(6) 0.0524(17) Uani d . 1 . .
H H5 0.8632 0.0257 -0.0469 0.063 Uiso calc R 1 . .
C C6 1.1788(10) 0.2348(3) 0.4811(7) 0.0469(15) Uani d . 1 . .
H H6 1.2239 0.2407 0.5797 0.056 Uiso calc R 1 . .
C C7 1.0896(10) 0.1815(3) 0.4301(7) 0.0459(15) Uani d . 1 . .
H H7 1.0761 0.1525 0.4942 0.055 Uiso calc R 1 . .
C C8 1.0201(8) 0.1711(2) 0.2842(6) 0.0319(11) Uani d . 1 . .
C C9 1.0389(8) 0.2170(2) 0.1946(6) 0.0421(13) Uani d . 1 . .
H H9 0.9921 0.2125 0.0957 0.050 Uiso calc R 1 . .
C C10 1.1284(8) 0.2700(2) 0.2533(6) 0.0373(12) Uani d . 1 . .
H H10 1.1361 0.3008 0.1916 0.045 Uiso calc R 1 . .
C C11 0.5793(7) -0.1544(3) 0.2209(5) 0.0273(10) Uani d . 1 . .
C C12 0.4648(7) -0.1786(2) 0.0739(5) 0.0295(10) Uani d . 1 . .
H H12 0.3428 -0.1600 0.0550 0.035 Uiso calc R 1 . .
C C13 0.4278(8) -0.2456(3) 0.0658(6) 0.0355(13) Uani d . 1 . .
H H13A 0.3535 -0.2544 0.1276 0.043 Uiso calc R 1 . .
H H13B 0.3527 -0.2548 -0.0314 0.043 Uiso calc R 1 . .
C C14 0.5901(7) -0.2881(2) 0.1050(5) 0.0347(11) Uani d . 1 . .
C C15 0.5558(8) -0.3495(3) 0.1026(6) 0.0401(14) Uani d . 1 . .
H H15 0.4336 -0.3626 0.0722 0.048 Uiso calc R 1 . .
C C16 0.6930(9) -0.3917(3) 0.1429(6) 0.0446(13) Uani d . 1 . .
H H16 0.6638 -0.4323 0.1370 0.054 Uiso calc R 1 . .
C C17 0.8755(9) -0.3732(3) 0.1924(6) 0.0461(13) Uani d . 1 . .
C C18 0.9170(9) -0.3136(3) 0.1911(7) 0.0477(14) Uani d . 1 . .
H H18 1.0398 -0.3011 0.2195 0.057 Uiso calc R 1 . .
C C19 0.7735(7) -0.2710(2) 0.1467(6) 0.0383(11) Uani d . 1 . .
H H19 0.8030 -0.2306 0.1455 0.046 Uiso calc R 1 . .
C C20 0.6144(7) -0.0656(3) 0.7252(5) 0.0292(11) Uani d . 1 . .
C C21 0.5769(7) -0.0273(2) 0.5900(5) 0.0295(10) Uani d . 1 . .
H H21 0.6911 -0.0051 0.5987 0.035 Uiso calc R 1 . .
C C22 0.4230(9) 0.0195(3) 0.5660(7) 0.0388(14) Uani d . 1 . .
H H22A 0.3063 0.0015 0.5115 0.047 Uiso calc R 1 . .
H H22B 0.4129 0.0318 0.6581 0.047 Uiso calc R 1 . .
C C23 0.4578(8) 0.0741(2) 0.4873(6) 0.0388(12) Uani d . 1 . .
C C24 0.5572(10) 0.1221(3) 0.5660(6) 0.0493(16) Uani d . 1 . .
H H24 0.6009 0.1195 0.6655 0.059 Uiso calc R 1 . .
C C25 0.5922(10) 0.1736(3) 0.4995(7) 0.0515(15) Uani d . 1 . .
H H25 0.6569 0.2054 0.5536 0.062 Uiso calc R 1 . .
C C26 0.5290(9) 0.1770(2) 0.3501(6) 0.0446(13) Uani d . 1 . .
C C27 0.4357(9) 0.1295(3) 0.2729(6) 0.0483(14) Uani d . 1 . .
H H27 0.3966 0.1314 0.1734 0.058 Uiso calc R 1 . .
C C28 0.3982(8) 0.0787(2) 0.3395(6) 0.0427(13) Uani d . 1 . .
H H28 0.3322 0.0472 0.2845 0.051 Uiso calc R 1 . .

loop_
_atom_site_aniso_label
_atom_site_aniso_U_11
_atom_site_aniso_U_22
_atom_site_aniso_U_33
_atom_site_aniso_U_12
_atom_site_aniso_U_13
_atom_site_aniso_U_23
Cu1 0.0475(4) 0.0299(4) 0.0149(3) -0.0067(3) 0.0092(3) -0.0019(3)
Cu2 0.0539(4) 0.0284(4) 0.0141(3) 0.0070(3) 0.0088(3) 0.0014(3)
O1W 0.050(2) 0.058(3) 0.053(3) -0.0001(19) 0.015(2) 0.003(2)
O2W 0.076(3) 0.054(3) 0.049(3) 0.007(2) 0.015(2) -0.005(2)
O1 0.045(2) 0.036(2) 0.0181(18) -0.0086(17) 0.0068(16) -0.0040(16)
O2 0.050(2) 0.0305(18) 0.0195(19) -0.0014(16) 0.0107(15) 0.0016(15)
O3 0.064(3) 0.052(3) 0.081(4) 0.012(2) 0.029(3) 0.007(3)
O4 0.059(2) 0.0252(19) 0.0195(18) 0.0058(16) 0.0135(17) 0.0007(15)
O5 0.061(2) 0.0299(18) 0.0149(18) -0.0008(16) 0.0117(15) -0.0028(15)
O6 0.092(3) 0.051(2) 0.036(2) -0.010(2) 0.020(2) 0.0082(19)
O7 0.051(3) 0.113(4) 0.030(2) 0.009(3) 0.001(2) -0.009(3)
O8 0.069(3) 0.071(4) 0.094(5) -0.014(3) -0.001(3) 0.009(3)
O9 0.064(3) 0.065(3) 0.053(3) -0.015(3) 0.004(2) 0.000(3)
O10 0.094(3) 0.105(3) 0.056(2) 0.012(2) 0.016(2) 0.002(2)
O11 0.094(3) 0.105(3) 0.056(2) 0.012(2) 0.016(2) 0.002(2)
O12 0.080(4) 0.116(5) 0.076(4) 0.049(4) -0.012(3) -0.033(4)
N1 0.046(3) 0.029(2) 0.027(2) -0.005(2) 0.017(2) -0.001(2)
N2 0.047(3) 0.042(3) 0.018(2) -0.010(2) 0.005(2) -0.007(2)
N3 0.044(2) 0.031(2) 0.018(2) -0.006(2) 0.0098(17) -0.007(2)
N4 0.063(3) 0.035(2) 0.012(2) 0.009(2) 0.0101(19) 0.000(2)
N5 0.035(3) 0.078(4) 0.047(3) 0.004(3) 0.015(2) 0.001(3)
N6 0.050(3) 0.079(4) 0.030(3) 0.004(3) 0.008(2) -0.005(3)
C1 0.138(5) 0.064(3) 0.057(3) -0.057(3) 0.071(4) -0.034(3)
C2 0.138(5) 0.064(3) 0.057(3) -0.057(3) 0.071(4) -0.034(3)
C3 0.032(3) 0.041(3) 0.028(3) -0.002(2) 0.011(2) -0.002(2)
C4 0.091(5) 0.049(4) 0.027(3) -0.035(3) 0.024(3) -0.006(3)
C5 0.076(4) 0.064(4) 0.018(3) -0.025(3) 0.017(3) -0.013(3)
C6 0.083(4) 0.035(3) 0.024(3) -0.024(3) 0.019(3) -0.003(2)
C7 0.069(4) 0.045(3) 0.024(3) -0.017(3) 0.014(3) -0.002(3)
C8 0.040(3) 0.030(3) 0.026(3) -0.006(2) 0.012(2) -0.003(2)
C9 0.054(3) 0.041(3) 0.024(3) -0.009(2) 0.002(2) -0.002(2)
C10 0.049(3) 0.037(3) 0.021(2) -0.007(2) 0.004(2) 0.003(2)
C11 0.037(2) 0.028(2) 0.017(2) 0.001(2) 0.0077(19) -0.004(2)
C12 0.037(3) 0.036(2) 0.014(2) -0.0042(19) 0.0062(19) 0.0007(18)
C13 0.040(3) 0.047(4) 0.018(3) -0.011(2) 0.008(2) -0.001(2)
C14 0.056(3) 0.035(2) 0.016(2) -0.005(2) 0.016(2) -0.001(2)
C15 0.054(3) 0.038(3) 0.031(3) -0.013(3) 0.016(3) -0.003(2)
C16 0.066(4) 0.040(3) 0.035(3) -0.001(3) 0.026(3) 0.004(2)
C17 0.066(4) 0.049(3) 0.029(3) 0.010(3) 0.022(3) 0.005(2)
C18 0.054(4) 0.048(3) 0.041(4) -0.003(3) 0.014(3) -0.002(3)
C19 0.050(3) 0.031(2) 0.034(3) -0.006(2) 0.014(2) -0.005(2)
C20 0.032(2) 0.034(3) 0.020(2) -0.003(2) 0.0060(19) 0.001(2)
C21 0.045(3) 0.026(2) 0.020(2) 0.0045(19) 0.013(2) 0.0011(18)
C22 0.058(4) 0.033(3) 0.031(3) 0.007(2) 0.023(3) 0.009(2)
C23 0.053(3) 0.036(2) 0.028(3) 0.016(2) 0.013(2) 0.005(2)
C24 0.079(4) 0.047(3) 0.018(3) 0.010(3) 0.009(3) 0.007(2)
C25 0.075(4) 0.038(3) 0.034(3) -0.002(3) 0.008(3) 0.001(2)
C26 0.062(4) 0.041(3) 0.034(3) 0.003(3) 0.019(3) 0.009(2)
C27 0.072(4) 0.053(3) 0.020(3) 0.001(3) 0.014(2) 0.007(2)
C28 0.064(4) 0.036(3) 0.027(3) 0.005(2) 0.013(2) 0.000(2)

loop_
_atom_type_symbol
_atom_type_description
_atom_type_scat_dispersion_real
_atom_type_scat_dispersion_imag
_atom_type_scat_source
C C 0.0033 0.0016 'International Tables Vol C Tables 4.2.6.8 and 6.1.1.4'
H H 0.0000 0.0000 'International Tables Vol C Tables 4.2.6.8 and 6.1.1.4'
N N 0.0061 0.0033 'International Tables Vol C Tables 4.2.6.8 and 6.1.1.4'
O O 0.0106 0.0060 'International Tables Vol C Tables 4.2.6.8 and 6.1.1.4'
Cu Cu 0.3201 1.2651 'International Tables Vol C Tables 4.2.6.8 and 6.1.1.4'

loop_
_geom_angle_atom_site_label_1
_geom_angle_atom_site_label_2
_geom_angle_atom_site_label_3
_geom_angle_site_symmetry_1
_geom_angle_site_symmetry_3
_geom_angle
_geom_angle_publ_flag
O5 Cu1 O1 1_554 . 174.40(16) ?
O5 Cu1 N3 1_554 . 95.56(17) ?
O1 Cu1 N3 . . 82.66(17) ?
O5 Cu1 N1 1_554 . 89.84(17) ?
O1 Cu1 N1 . . 92.16(17) ?
N3 Cu1 N1 . . 174.20(19) ?
O5 Cu1 O1W 1_554 . 88.24(17) ?
O1 Cu1 O1W . . 86.45(16) ?
N3 Cu1 O1W . . 89.85(17) ?
N1 Cu1 O1W . . 92.44(17) ?
O5 Cu1 O7 1_554 . 97.35(16) ?
O1 Cu1 O7 . . 87.93(16) ?
N3 Cu1 O7 . . 88.59(19) ?
N1 Cu1 O7 . . 88.62(18) ?
O1W Cu1 O7 . . 174.32(17) ?
N4 Cu2 O4 . . 83.68(16) ?
N4 Cu2 O2 . . 92.92(16) ?
O4 Cu2 O2 . . 165.53(17) ?
N4 Cu2 N2 . 2_746 168.4(2) ?
O4 Cu2 N2 . 2_746 92.94(17) ?
O2 Cu2 N2 . 2_746 92.99(18) ?
N4 Cu2 O2W . . 87.51(19) ?
O4 Cu2 O2W . . 81.20(16) ?
O2 Cu2 O2W . . 84.61(16) ?
N2 Cu2 O2W 2_746 . 102.99(19) ?
N4 Cu2 O10 . . 76.9(2) ?
O4 Cu2 O10 . . 86.63(17) ?
O2 Cu2 O10 . . 106.35(17) ?
N2 Cu2 O10 2_746 . 91.9(2) ?
O2W Cu2 O10 . . 161.19(17) ?
H1W O1W H2W . . 104.4 ?
H3W O2W H4W . . 105.0 ?
C11 O1 Cu1 . . 114.6(3) ?
C11 O2 Cu2 . . 126.8(3) ?
C17 O3 H3 . . 109.9 ?
C20 O4 Cu2 . . 115.9(3) ?
C20 O5 Cu1 . 1_556 129.0(4) ?
C26 O6 H6A . . 111.5 ?
C5 N1 C1 . . 115.6(5) ?
C5 N1 Cu1 . . 122.5(4) ?
C1 N1 Cu1 . . 121.8(4) ?
C10 N2 C6 . . 117.2(5) ?
C10 N2 Cu2 . 2_756 121.7(4) ?
C6 N2 Cu2 . 2_756 121.1(4) ?
C12 N3 Cu1 . . 109.0(3) ?
C12 N3 H3A . . 109.9 ?
Cu1 N3 H3A . . 109.9 ?
C12 N3 H3B . . 109.9 ?
Cu1 N3 H3B . . 109.9 ?
H3A N3 H3B . . 108.3 ?
C21 N4 Cu2 . . 111.4(3) ?
C21 N4 H4A . . 109.3 ?
Cu2 N4 H4A . . 109.3 ?
C21 N4 H4B . . 109.3 ?
Cu2 N4 H4B . . 109.3 ?
H4A N4 H4B . . 108.0 ?
O9 N5 O8 . . 120.4(6) ?
O9 N5 O7 . . 120.5(6) ?
O8 N5 O7 . . 119.0(7) ?
O12 N6 O10 . . 119.6(7) ?
O12 N6 O11 . . 119.0(6) ?
O10 N6 O11 . . 121.4(7) ?
N1 C1 C2 . . 124.2(6) ?
N1 C1 H1 . . 117.9 ?
C2 C1 H1 . . 117.9 ?
C3 C2 C1 . . 119.4(6) ?
C3 C2 H2 . . 120.3 ?
C1 C2 H2 . . 120.3 ?
C2 C3 C4 . . 116.9(5) ?
C2 C3 C8 . . 122.1(5) ?
C4 C3 C8 . . 121.0(5) ?
C5 C4 C3 . . 120.1(6) ?
C5 C4 H4 . . 119.9 ?
C3 C4 H4 . . 119.9 ?
N1 C5 C4 . . 123.7(6) ?
N1 C5 H5 . . 118.1 ?
C4 C5 H5 . . 118.1 ?
N2 C6 C7 . . 122.6(6) ?
N2 C6 H6 . . 118.7 ?
C7 C6 H6 . . 118.7 ?
C6 C7 C8 . . 120.4(6) ?
C6 C7 H7 . . 119.8 ?
C8 C7 H7 . . 119.8 ?
C7 C8 C9 . . 116.8(5) ?
C7 C8 C3 . . 121.2(5) ?
C9 C8 C3 . . 121.9(5) ?
C10 C9 C8 . . 119.7(5) ?
C10 C9 H9 . . 120.1 ?
C8 C9 H9 . . 120.1 ?
N2 C10 C9 . . 123.0(5) ?
N2 C10 H10 . . 118.5 ?
C9 C10 H10 . . 118.5 ?
O2 C11 O1 . . 124.2(4) ?
O2 C11 C12 . . 118.6(5) ?
O1 C11 C12 . . 117.2(4) ?
N3 C12 C13 . . 115.9(4) ?
N3 C12 C11 . . 109.1(4) ?
C13 C12 C11 . . 115.9(4) ?
N3 C12 H12 . . 104.9 ?
C13 C12 H12 . . 104.9 ?
C11 C12 H12 . . 104.9 ?
C14 C13 C12 . . 118.8(5) ?
C14 C13 H13A . . 107.6 ?
C12 C13 H13A . . 107.6 ?
C14 C13 H13B . . 107.6 ?
C12 C13 H13B . . 107.6 ?
H13A C13 H13B . . 107.1 ?
C19 C14 C15 . . 116.3(5) ?
C19 C14 C13 . . 125.1(5) ?
C15 C14 C13 . . 118.6(5) ?
C16 C15 C14 . . 123.2(6) ?
C16 C15 H15 . . 118.4 ?
C14 C15 H15 . . 118.4 ?
C15 C16 C17 . . 119.4(5) ?
C15 C16 H16 . . 120.3 ?
C17 C16 H16 . . 120.3 ?
C18 C17 O3 . . 117.3(6) ?
C18 C17 C16 . . 119.7(6) ?
O3 C17 C16 . . 123.0(5) ?
C17 C18 C19 . . 119.9(6) ?
C17 C18 H18 . . 120.1 ?
C19 C18 H18 . . 120.1 ?
C14 C19 C18 . . 121.4(5) ?
C14 C19 H19 . . 119.3 ?
C18 C19 H19 . . 119.3 ?
O4 C20 O5 . . 124.3(5) ?
O4 C20 C21 . . 118.0(5) ?
O5 C20 C21 . . 117.6(5) ?
N4 C21 C22 . . 112.6(4) ?
N4 C21 C20 . . 107.8(4) ?
C22 C21 C20 . . 116.2(4) ?
N4 C21 H21 . . 106.5 ?
C22 C21 H21 . . 106.5 ?
C20 C21 H21 . . 106.5 ?
C23 C22 C21 . . 112.4(5) ?
C23 C22 H22A . . 109.1 ?
C21 C22 H22A . . 109.1 ?
C23 C22 H22B . . 109.1 ?
C21 C22 H22B . . 109.1 ?
H22A C22 H22B . . 107.9 ?
C28 C23 C24 . . 118.0(5) ?
C28 C23 C22 . . 123.0(5) ?
C24 C23 C22 . . 119.0(5) ?
C25 C24 C23 . . 121.5(5) ?
C25 C24 H24 . . 119.2 ?
C23 C24 H24 . . 119.2 ?
C24 C25 C26 . . 119.1(6) ?
C24 C25 H25 . . 120.4 ?
C26 C25 H25 . . 120.4 ?
O6 C26 C27 . . 120.2(5) ?
O6 C26 C25 . . 120.5(5) ?
C27 C26 C25 . . 119.3(5) ?
C26 C27 C28 . . 121.4(5) ?
C26 C27 H27 . . 119.3 ?
C28 C27 H27 . . 119.3 ?
C27 C28 C23 . . 120.5(5) ?
C27 C28 H28 . . 119.7 ?
C23 C28 H28 . . 119.7 ?

loop_
_geom_bond_atom_site_label_1
_geom_bond_atom_site_label_2
_geom_bond_site_symmetry_2
_geom_bond_distance
_geom_bond_publ_flag
Cu1 O5 1_554 1.968(4) y
Cu1 O1 . 1.993(4) y
Cu1 N3 . 2.002(5) y
Cu1 N1 . 2.004(4) y
Cu1 O1W . 2.461(4) y
Cu1 O7 . 2.565(5) y
Cu2 N4 . 1.964(5) y
Cu2 O4 . 1.964(4) y
Cu2 O2 . 1.968(4) y
Cu2 N2 2_746 1.989(5) y
Cu2 O2W . 2.627(5) y
Cu2 O10 . 2.808(7) y
O1W H1W . 0.9347 ?
O1W H2W . 0.8568 ?
O2W H3W . 0.8582 ?
O2W H4W . 0.8712 ?
O1 C11 . 1.274(7) ?
O2 C11 . 1.251(6) ?
O3 C17 . 1.369(7) ?
O3 H3 . 0.8749 ?
O4 C20 . 1.255(7) ?
O5 C20 . 1.248(6) ?
O5 Cu1 1_556 1.968(4) ?
O6 C26 . 1.369(7) ?
O6 H6A . 0.8586 ?
O7 N5 . 1.247(7) ?
O8 N5 . 1.256(8) ?
O9 N5 . 1.235(8) ?
O10 N6 . 1.243(8) ?
O11 N6 . 1.257(9) ?
O12 N6 . 1.202(8) ?
N1 C5 . 1.316(8) ?
N1 C1 . 1.332(8) ?
N2 C10 . 1.332(7) ?
N2 C6 . 1.347(8) ?
N2 Cu2 2_756 1.989(5) ?
N3 C12 . 1.468(6) ?
N3 H3A . 0.9000 ?
N3 H3B . 0.9000 ?
N4 C21 . 1.492(6) ?
N4 H4A . 0.9000 ?
N4 H4B . 0.9000 ?
C1 C2 . 1.382(9) ?
C1 H1 . 0.9300 ?
C2 C3 . 1.350(8) ?
C2 H2 . 0.9300 ?
C3 C4 . 1.378(8) ?
C3 C8 . 1.489(6) ?
C4 C5 . 1.372(9) ?
C4 H4 . 0.9300 ?
C5 H5 . 0.9300 ?
C6 C7 . 1.381(8) ?
C6 H6 . 0.9300 ?
C7 C8 . 1.383(8) ?
C7 H7 . 0.9300 ?
C8 C9 . 1.386(8) ?
C9 C10 . 1.394(7) ?
C9 H9 . 0.9300 ?
C10 H10 . 0.9300 ?
C11 C12 . 1.532(6) ?
C12 C13 . 1.516(8) ?
C12 H12 . 0.9800 ?
C13 C14 . 1.508(8) ?
C13 H13A . 0.9700 ?
C13 H13B . 0.9700 ?
C14 C19 . 1.379(7) ?
C14 C15 . 1.393(8) ?
C15 C16 . 1.367(9) ?
C15 H15 . 0.9300 ?
C16 C17 . 1.383(9) ?
C16 H16 . 0.9300 ?
C17 C18 . 1.368(9) ?
C18 C19 . 1.409(8) ?
C18 H18 . 0.9300 ?
C19 H19 . 0.9300 ?
C20 C21 . 1.529(7) ?
C21 C22 . 1.530(7) ?
C21 H21 . 0.9800 ?
C22 C23 . 1.508(8) ?
C22 H22A . 0.9700 ?
C22 H22B . 0.9700 ?
C23 C28 . 1.383(7) ?
C23 C24 . 1.396(9) ?
C24 C25 . 1.386(9) ?
C24 H24 . 0.9300 ?
C25 C26 . 1.396(8) ?
C25 H25 . 0.9300 ?
C26 C27 . 1.365(8) ?
C27 C28 . 1.381(8) ?
C27 H27 . 0.9300 ?
C28 H28 . 0.9300 ?

loop_
_geom_hbond_atom_site_label_D
_geom_hbond_atom_site_label_H
_geom_hbond_atom_site_label_A
_geom_hbond_site_symmetry_A
_geom_hbond_distance_DH
_geom_hbond_distance_HA
_geom_hbond_distance_DA
_geom_hbond_angle_DHA
_geom_hbond_publ_flag
O3 H3 O11 2_746 0.87 1.90 2.761(9) 169 y
O6 H6A O2W 2_656 0.86 1.91 2.768(7) 175 y
O1W H1W O9 1_455 0.93 1.95 2.876(7) 171 y
O1W H2W O11 1_454 0.86 2.00 2.849(8) 172 y
O2W H4W O8 1_455 0.87 1.90 2.772(8) 173 y
O2W H3W O12 1_455 0.86 1.97 2.779(8) 157 y
N3 H3A O12 1_454 0.90 2.20 3.063(7) 159 y
N4 H4A O1 . 0.90 2.36 2.974(6) 126 y
N4 H4B O9 1_455 0.90 2.18 3.018(7) 155 y
